data_4335484
loop_
_publ_author_name
'Peter Comba'
'Sebastian Hunoldt'
'Michael Morgen'
'Jens Pietzsch'
'Holger Stephan'
'Hubert Wadepohl'

_publ_section_title
;
 Optimization of Pentadentate Bispidines as Bifunctional Chelators for
 64Cu Positron Emission Tomography (PET)
;
_journal_name_full 'Inorganic Chemistry'
_journal_page_first 8131
_journal_page_last 8143
_journal_paper_doi 10.1021/ic4008685
_journal_volume 52
_journal_year 2013
_chemical_formula_sum 'C24 H31 Cl2 Cu N5 O13'
_chemical_formula_weight 731.98
_space_group_IT_number 2
_symmetry_cell_setting triclinic
_symmetry_Int_Tables_number 2
_symmetry_space_group_name_Hall '-P 1'
_symmetry_space_group_name_H-M 'P -1'
_atom_sites_solution_hydrogens mixed
_atom_sites_solution_primary iterative
_atom_sites_solution_secondary difmap
_audit_block_code co_mimo48
_audit_creation_date
;
'Tue Mar 27 09:27:21 2012'
;
_audit_creation_method
;
CrysAlisPro, Oxford Diffraction Ltd.,
Version 1.171.35.19 (release 27-10-2011 CrysAlis171 .NET)
(compiled Oct 27 2011,15:02:11)
;
_audit_update_record 'Tue Mar 27 10:39:44 CEST 2012'
_cell_angle_alpha 88.7476(13)
_cell_angle_beta 83.8956(14)
_cell_angle_gamma 88.9353(14)
_cell_formula_units_Z 2
_cell_length_a 8.40533(15)
_cell_length_b 10.48012(17)
_cell_length_c 16.5858(3)
_cell_measurement_reflns_used 45005
_cell_measurement_temperature 110.00(10)
_cell_measurement_theta_max 71.7865
_cell_measurement_theta_min 4.2166
_cell_volume 1452.20(4)
_computing_cell_refinement
;
CrysAlisPro, Agilent Technologies,
Version 1.171.35.19 (release 27-10-2011 CrysAlis171 .NET)
(compiled Oct 27 2011,15:02:11)
;
_computing_data_collection
;
CrysAlisPro, Agilent Technologies,
Version 1.171.35.19 (release 27-10-2011 CrysAlis171 .NET)
(compiled Oct 27 2011,15:02:11)
;
_computing_data_reduction
;
CrysAlisPro, Agilent Technologies,
Version 1.171.35.19 (release 27-10-2011 CrysAlis171 .NET)
(compiled Oct 27 2011,15:02:11)
;
_computing_publication_material 'SHELXL-97 (Sheldrick, 1997)'
_computing_structure_refinement 'SHELXL-97 (Sheldrick, 1997)'
_computing_structure_solution 'SUPERFLIP (Palatinus, 2007-2009)'
_diffrn_ambient_temperature 110.00(10)
_diffrn_detector 'CCD plate'
_diffrn_detector_area_resol_mean 7.9621
_diffrn_detector_type 'Agilent EOS'
_diffrn_measured_fraction_theta_full 0.985
_diffrn_measured_fraction_theta_max 0.978
_diffrn_measurement_details
;
  1 omega    0.00   26.00   1.0000    1.5000
omega____ theta____ kappa____ phi______ frames
    -        0.0000  -77.0000    0.0000 26

  2 omega    0.00   64.00   1.0000    1.5000
omega____ theta____ kappa____ phi______ frames
    -        0.0000   56.0000  108.0000 64

  3 omega  -56.00   -8.00   1.0000    1.5000
omega____ theta____ kappa____ phi______ frames
    -        0.0000  -77.0000    0.0000 48

  4 omega  -16.00   40.00   1.0000    1.5000
omega____ theta____ kappa____ phi______ frames
    -       10.0000   79.0000  178.0000 56

  5 omega   -5.00   23.00   1.0000    1.5000
omega____ theta____ kappa____ phi______ frames
    -       18.0000   80.0000  106.0000 28

  6 omega   10.00   35.00   1.0000    3.0000
omega____ theta____ kappa____ phi______ frames
    -       42.0000   80.0000   24.0000 25

  7 omega   10.00   35.00   1.0000    3.0000
omega____ theta____ kappa____ phi______ frames
    -       42.0000   80.0000   -8.0000 25

  8 omega   10.00   35.00   1.0000    3.0000
omega____ theta____ kappa____ phi______ frames
    -       42.0000   80.0000  130.0000 25

  9 omega  -40.00  -13.00   1.0000    3.0000
omega____ theta____ kappa____ phi______ frames
    -      -42.5000  -77.0000  -60.0000 27

 10 omega  -72.00  -46.00   1.0000    3.0000
omega____ theta____ kappa____ phi______ frames
    -      -42.5000  -77.0000  -90.0000 26

 11 omega  -32.00   21.00   1.0000    3.0000
omega____ theta____ kappa____ phi______ frames
    -      -42.5000   38.0000   60.0000 53

 12 omega  -50.00   -1.00   1.0000    3.0000
omega____ theta____ kappa____ phi______ frames
    -      -42.5000   25.0000   30.0000 49

 13 omega  -57.00  -12.00   1.0000    3.0000
omega____ theta____ kappa____ phi______ frames
    -      -42.5000  -77.0000   90.0000 45

 14 omega  -37.00  -12.00   1.0000    3.0000
omega____ theta____ kappa____ phi______ frames
    -      -42.5000  -77.0000  -90.0000 25

 15 omega  -48.00   27.00   1.0000    3.0000
omega____ theta____ kappa____ phi______ frames
    -      -42.5000   25.0000  150.0000 75

 16 omega  -39.00  -12.00   1.0000    3.0000
omega____ theta____ kappa____ phi______ frames
    -      -42.5000  -77.0000 -150.0000 27

 17 omega  -72.00   12.00   1.0000    3.0000
omega____ theta____ kappa____ phi______ frames
    -      -42.5000   77.0000 -180.0000 84

 18 omega   14.00   39.00   1.0000    3.0000
omega____ theta____ kappa____ phi______ frames
    -       46.0000   80.0000 -151.0000 25

 19 omega   16.00   43.00   1.0000    3.0000
omega____ theta____ kappa____ phi______ frames
    -       46.0000   79.0000   75.0000 27

 20 omega   18.00   45.00   1.0000    3.0000
omega____ theta____ kappa____ phi______ frames
    -       50.0000   80.0000  174.0000 27

 21 omega   18.00   43.00   1.0000    3.0000
omega____ theta____ kappa____ phi______ frames
    -       50.0000   80.0000   55.0000 25

 22 omega   19.00   44.00   1.0000    3.0000
omega____ theta____ kappa____ phi______ frames
    -       50.0000   79.0000 -127.0000 25

 23 omega   19.00   44.00   1.0000    3.0000
omega____ theta____ kappa____ phi______ frames
    -       50.0000   79.0000  -76.0000 25

 24 omega   19.00   44.00   1.0000    3.0000
omega____ theta____ kappa____ phi______ frames
    -       50.0000   79.0000   -9.0000 25

 25 omega   57.00   83.00   1.0000    3.0000
omega____ theta____ kappa____ phi______ frames
    -       54.0000   77.0000   58.0000 26

 26 omega   23.00   49.00   1.0000    3.0000
omega____ theta____ kappa____ phi______ frames
    -       54.0000   78.0000  103.0000 26

 27 omega   24.00   50.00   1.0000    3.0000
omega____ theta____ kappa____ phi______ frames
    -       54.0000   77.0000   58.0000 26

 28 omega   23.00   49.00   1.0000    3.0000
omega____ theta____ kappa____ phi______ frames
    -       54.0000   78.0000  -17.0000 26

 29 omega   23.00   49.00   1.0000    3.0000
omega____ theta____ kappa____ phi______ frames
    -       54.0000   78.0000  -77.0000 26

 30 omega   39.00   80.00   1.0000    3.0000
omega____ theta____ kappa____ phi______ frames
    -       55.1171   57.0000  150.0000 41

 31 omega   -3.00   34.00   1.0000    3.0000
omega____ theta____ kappa____ phi______ frames
    -       55.1171  -77.0000 -120.0000 37

 32 omega   31.00  125.00   1.0000    3.0000
omega____ theta____ kappa____ phi______ frames
    -       55.1171   76.0000    5.0000 94

 33 omega  -15.00   85.00   1.0000    3.0000
omega____ theta____ kappa____ phi______ frames
    -       55.1171  -77.0000    0.0000 100

 34 omega   27.00   70.00   1.0000    3.0000
omega____ theta____ kappa____ phi______ frames
    -       55.1171   77.0000  -60.0000 43

 35 omega   31.00  110.00   1.0000    3.0000
omega____ theta____ kappa____ phi______ frames
    -       58.0000   75.0000  -45.0000 79

 36 omega   29.00  127.00   1.0000    3.0000
omega____ theta____ kappa____ phi______ frames
    -       58.0000   76.0000   78.0000 98

 37 omega   28.00  109.00   1.0000    3.0000
omega____ theta____ kappa____ phi______ frames
    -       58.0000   77.0000 -133.0000 81

 38 omega   31.00  109.00   1.0000    3.0000
omega____ theta____ kappa____ phi______ frames
    -       58.0000   72.0000  179.0000 78

 39 omega   54.00   81.00   1.0000    3.0000
omega____ theta____ kappa____ phi______ frames
    -       78.0000  -78.0000  -35.0000 27

 40 omega   55.00   88.00   1.0000    3.0000
omega____ theta____ kappa____ phi______ frames
    -       82.0000  -80.0000 -138.0000 33

 41 omega   52.00   79.00   1.0000    3.0000
omega____ theta____ kappa____ phi______ frames
    -       82.0000  -79.0000  -70.0000 27

 42 omega   12.00   38.00   1.0000    3.0000
omega____ theta____ kappa____ phi______ frames
    -       82.0000  -79.0000  -70.0000 26

 43 omega   56.00  112.00   1.0000    3.0000
omega____ theta____ kappa____ phi______ frames
    -       82.0000  -79.0000  155.0000 56

 44 omega   94.00  142.00   1.0000    6.0000
omega____ theta____ kappa____ phi______ frames
    -      110.2342   50.0000 -180.0000 48

 45 omega   60.00  141.00   1.0000    6.0000
omega____ theta____ kappa____ phi______ frames
    -      110.2342  -80.0000  124.0000 81

 46 omega   82.00  109.00   1.0000    6.0000
omega____ theta____ kappa____ phi______ frames
    -      110.2342  -80.0000   95.0000 27

 47 omega  142.00  176.00   1.0000    6.0000
omega____ theta____ kappa____ phi______ frames
    -      110.2342   77.0000   60.0000 34

 48 omega   80.00  106.00   1.0000    6.0000
omega____ theta____ kappa____ phi______ frames
    -      110.2342   77.0000   60.0000 26

 49 omega   60.00  142.00   1.0000    6.0000
omega____ theta____ kappa____ phi______ frames
    -      110.2342  -80.0000 -135.0000 82

 50 omega  150.00  176.00   1.0000    6.0000
omega____ theta____ kappa____ phi______ frames
    -      110.2342   25.0000  -30.0000 26

 51 omega   39.00  105.00   1.0000    6.0000
omega____ theta____ kappa____ phi______ frames
    -      110.2342  -80.0000  -21.0000 66

 52 omega  130.00  175.00   1.0000    6.0000
omega____ theta____ kappa____ phi______ frames
    -      110.2342   63.0000  150.0000 45

 53 omega   44.00   95.00   1.0000    6.0000
omega____ theta____ kappa____ phi______ frames
    -      110.2342  -77.0000 -180.0000 51

 54 omega   90.00  122.00   1.0000    6.0000
omega____ theta____ kappa____ phi______ frames
    -      110.2342   63.0000  150.0000 32

 55 omega  150.00  177.00   1.0000    6.0000
omega____ theta____ kappa____ phi______ frames
    -      110.2342   63.0000  -30.0000 27

 56 omega   96.00  147.00   1.0000    6.0000
omega____ theta____ kappa____ phi______ frames
    -      110.2342   50.0000  150.0000 51

 57 omega   84.00  110.00   1.0000    6.0000
omega____ theta____ kappa____ phi______ frames
    -      110.2342   77.0000 -150.0000 26

 58 omega  116.00  178.00   1.0000    6.0000
omega____ theta____ kappa____ phi______ frames
    -      110.2342   77.0000 -150.0000 62

 59 omega   89.00  114.00   1.0000    6.0000
omega____ theta____ kappa____ phi______ frames
    -      110.2342   63.0000  -30.0000 25

 60 omega   89.00  118.00   1.0000    6.0000
omega____ theta____ kappa____ phi______ frames
    -      110.2342   63.0000   90.0000 29

 61 omega   85.00  117.00   1.0000    6.0000
omega____ theta____ kappa____ phi______ frames
    -      110.2342   38.0000  120.0000 32

 62 omega  146.00  173.00   1.0000    6.0000
omega____ theta____ kappa____ phi______ frames
    -      110.2342   38.0000  120.0000 27

 63 omega  126.00  163.00   1.0000    6.0000
omega____ theta____ kappa____ phi______ frames
    -      110.2342   77.0000  -90.0000 37

 64 omega   93.00  178.00   1.0000    6.0000
omega____ theta____ kappa____ phi______ frames
    -      110.2342   63.0000    0.0000 85

 65 omega   89.00  114.00   1.0000    6.0000
omega____ theta____ kappa____ phi______ frames
    -      110.2342   63.0000  -90.0000 25

 66 omega   80.00  106.00   1.0000    6.0000
omega____ theta____ kappa____ phi______ frames
    -      110.2342   77.0000  -90.0000 26

 67 omega  110.00  178.00   1.0000    6.0000
omega____ theta____ kappa____ phi______ frames
    -      110.2342   77.0000 -180.0000 68

 68 omega   86.00  115.00   1.0000    6.0000
omega____ theta____ kappa____ phi______ frames
    -      110.2342   38.0000  150.0000 29

 69 omega   80.00  107.00   1.0000    6.0000
omega____ theta____ kappa____ phi______ frames
    -      110.2342   77.0000 -180.0000 27

 70 omega  152.00  177.00   1.0000    6.0000
omega____ theta____ kappa____ phi______ frames
    -      110.2342   77.0000   90.0000 25

 71 omega   92.00  148.00   1.0000    6.0000
omega____ theta____ kappa____ phi______ frames
    -      110.2342   50.0000  -60.0000 56

 72 omega   80.00  106.00   1.0000    6.0000
omega____ theta____ kappa____ phi______ frames
    -      110.2342   77.0000   90.0000 26

 73 omega   74.00  141.00   1.0000    6.0000
omega____ theta____ kappa____ phi______ frames
    -      110.2342  -79.0000   26.0000 67

 74 omega   80.00  106.00   1.0000    6.0000
omega____ theta____ kappa____ phi______ frames
    -      110.2342   77.0000    0.0000 26

 75 omega   74.00  101.00   1.0000    6.0000
omega____ theta____ kappa____ phi______ frames
    -      110.2342  -77.0000  -90.0000 27

 76 omega  119.00  177.00   1.0000    6.0000
omega____ theta____ kappa____ phi______ frames
    -      110.2342   77.0000 -120.0000 58

 77 omega   86.00  177.00   1.0000    6.0000
omega____ theta____ kappa____ phi______ frames
    -      110.2342   38.0000   90.0000 91

 78 omega   81.00  107.00   1.0000    6.0000
omega____ theta____ kappa____ phi______ frames
    -      110.2342   77.0000 -120.0000 26

 79 omega   93.00  119.00   1.0000    6.0000
omega____ theta____ kappa____ phi______ frames
    -      110.2342   50.0000   30.0000 26

 80 omega   80.00  176.00   1.0000    6.0000
omega____ theta____ kappa____ phi______ frames
    -      110.2342   77.0000  -60.0000 96

 81 omega   88.00  118.00   1.0000    6.0000
omega____ theta____ kappa____ phi______ frames
    -      110.2342   50.0000  120.0000 30

 82 omega   41.00   68.00   1.0000    6.0000
omega____ theta____ kappa____ phi______ frames
    -      110.2342  -77.0000  -90.0000 27

 83 omega   90.00  116.00   1.0000    6.0000
omega____ theta____ kappa____ phi______ frames
    -      110.2342   56.0000 -146.0000 26

 84 omega  110.00  136.00   1.0000    6.0000
omega____ theta____ kappa____ phi______ frames
    -      110.2342  -77.0000  -90.0000 26

 85 omega   81.00  108.00   1.0000    6.0000
omega____ theta____ kappa____ phi______ frames
    -      110.2342   77.0000  -30.0000 27

 86 omega   94.00  155.00   1.0000    6.0000
omega____ theta____ kappa____ phi______ frames
    -      110.2342   50.0000    0.0000 61

 87 omega   86.00  118.00   1.0000    6.0000
omega____ theta____ kappa____ phi______ frames
    -      110.2342   38.0000   30.0000 32

 88 omega   86.00  134.00   1.0000    6.0000
omega____ theta____ kappa____ phi______ frames
    -      110.2342   38.0000 -180.0000 48

 89 omega   86.00  113.00   1.0000    6.0000
omega____ theta____ kappa____ phi______ frames
    -      110.2342   38.0000  -30.0000 27

 90 omega   85.00  145.00   1.0000    6.0000
omega____ theta____ kappa____ phi______ frames
    -      110.2342   38.0000   60.0000 60

 91 omega   85.00  112.00   1.0000    6.0000
omega____ theta____ kappa____ phi______ frames
    -      110.2342   38.0000  -90.0000 27

 92 omega   89.00  118.00   1.0000    6.0000
omega____ theta____ kappa____ phi______ frames
    -      110.2342   50.0000  -90.0000 29

 93 omega   88.00  114.00   1.0000    6.0000
omega____ theta____ kappa____ phi______ frames
    -      110.2342   63.0000  120.0000 26

 94 omega   89.00  114.00   1.0000    6.0000
omega____ theta____ kappa____ phi______ frames
    -      110.2342   63.0000 -150.0000 25

 95 omega   80.00  106.00   1.0000    6.0000
omega____ theta____ kappa____ phi______ frames
    -      110.2342   77.0000  120.0000 26

 96 omega   89.00  123.00   1.0000    6.0000
omega____ theta____ kappa____ phi______ frames
    -      110.2342   63.0000   60.0000 34

 97 omega   89.00  155.00   1.0000    6.0000
omega____ theta____ kappa____ phi______ frames
    -      110.2342   63.0000  -60.0000 66

 98 omega   95.00  121.00   1.0000    6.0000
omega____ theta____ kappa____ phi______ frames
    -      110.2342   50.0000  -30.0000 26

 99 omega   86.00  111.00   1.0000    6.0000
omega____ theta____ kappa____ phi______ frames
    -      110.2342   38.0000  -60.0000 25

100 omega   86.00  113.00   1.0000    6.0000
omega____ theta____ kappa____ phi______ frames
    -      110.2342   38.0000 -150.0000 27

101 omega   88.00  178.00   1.0000    6.0000
omega____ theta____ kappa____ phi______ frames
    -      110.2342   63.0000   30.0000 90

102 omega   88.00  114.00   1.0000    6.0000
omega____ theta____ kappa____ phi______ frames
    -      110.2342   63.0000 -180.0000 26

103 omega   80.00  106.00   1.0000    6.0000
omega____ theta____ kappa____ phi______ frames
    -      110.2342   77.0000  150.0000 26

104 omega   87.00  117.00   1.0000    6.0000
omega____ theta____ kappa____ phi______ frames
    -      110.2342   38.0000 -120.0000 30

105 omega   85.00  111.00   1.0000    6.0000
omega____ theta____ kappa____ phi______ frames
    -      110.2342   38.0000    0.0000 26

106 omega   80.00  112.00   1.0000    6.0000
omega____ theta____ kappa____ phi______ frames
    -      110.2342   25.0000  -30.0000 32

107 omega   80.00  106.00   1.0000    6.0000
omega____ theta____ kappa____ phi______ frames
    -      110.2342   77.0000   30.0000 26

108 omega   80.00  107.00   1.0000    6.0000
omega____ theta____ kappa____ phi______ frames
    -      110.2342   25.0000   60.0000 27

109 omega   95.00  122.00   1.0000    6.0000
omega____ theta____ kappa____ phi______ frames
    -      110.2342   25.0000  120.0000 27

110 phi    120.00  240.00   1.0000    1.5000
omega____ theta____ kappa____ phi______ frames
   0.0000    0.0000   60.0000     -     120

111 omega  -70.00   30.00   1.0000    1.5000
omega____ theta____ kappa____ phi______ frames
    -        0.0000  -77.0000  -90.0000 100

112 omega  -21.00   69.00   1.0000    1.5000
omega____ theta____ kappa____ phi______ frames
    -        0.0000   57.0000 -150.0000 90

113 omega  -26.00   72.00   1.0000    1.5000
omega____ theta____ kappa____ phi______ frames
    -        0.0000   38.0000   60.0000 98

114 omega   10.00   46.00   1.0000    3.0000
omega____ theta____ kappa____ phi______ frames
    -       42.0000   80.0000   -8.0000 36

115 omega -111.00  -21.00   1.0000    3.0000
omega____ theta____ kappa____ phi______ frames
    -      -42.5000  -57.0000 -180.0000 90

116 omega  -50.00   30.00   1.0000    3.0000
omega____ theta____ kappa____ phi______ frames
    -      -42.5000   38.0000 -120.0000 80

117 omega -110.00  -20.00   1.0000    3.0000
omega____ theta____ kappa____ phi______ frames
    -      -42.5000  -63.0000  150.0000 90

118 omega -111.00  -21.00   1.0000    3.0000
omega____ theta____ kappa____ phi______ frames
    -      -42.5000  -57.0000    0.0000 90

119 omega  -51.00   30.00   1.0000    3.0000
omega____ theta____ kappa____ phi______ frames
    -      -42.5000   25.0000  -60.0000 81

120 omega  -50.00   30.00   1.0000    3.0000
omega____ theta____ kappa____ phi______ frames
    -      -42.5000   38.0000  150.0000 80

121 omega   14.00   46.00   1.0000    3.0000
omega____ theta____ kappa____ phi______ frames
    -       46.0000   80.0000 -151.0000 32

122 omega   19.00   47.00   1.0000    3.0000
omega____ theta____ kappa____ phi______ frames
    -       50.0000   79.0000 -127.0000 28

123 omega   19.00   47.00   1.0000    3.0000
omega____ theta____ kappa____ phi______ frames
    -       50.0000   79.0000  -76.0000 28

124 omega   18.00   46.00   1.0000    3.0000
omega____ theta____ kappa____ phi______ frames
    -       50.0000   80.0000  174.0000 28

125 omega   19.00   47.00   1.0000    3.0000
omega____ theta____ kappa____ phi______ frames
    -       50.0000   79.0000   -9.0000 28

126 omega   18.00   46.00   1.0000    3.0000
omega____ theta____ kappa____ phi______ frames
    -       50.0000   80.0000   55.0000 28

127 omega   23.00   49.00   1.0000    3.0000
omega____ theta____ kappa____ phi______ frames
    -       54.0000   78.0000  -77.0000 26

128 omega   23.00   49.00   1.0000    3.0000
omega____ theta____ kappa____ phi______ frames
    -       54.0000   78.0000  103.0000 26

129 omega   30.00  128.00   1.0000    3.0000
omega____ theta____ kappa____ phi______ frames
    -       55.1171   38.0000    0.0000 98

130 omega   34.00  124.00   1.0000    3.0000
omega____ theta____ kappa____ phi______ frames
    -       55.1171   57.0000  150.0000 90

131 omega   34.00  124.00   1.0000    3.0000
omega____ theta____ kappa____ phi______ frames
    -       55.1171   57.0000 -150.0000 90

132 omega   25.00  125.00   1.0000    3.0000
omega____ theta____ kappa____ phi______ frames
    -       55.1171   77.0000  -60.0000 100

133 omega   29.00  128.00   1.0000    3.0000
omega____ theta____ kappa____ phi______ frames
    -       58.0000   76.0000   78.0000 99

134 omega   28.00  128.00   1.0000    3.0000
omega____ theta____ kappa____ phi______ frames
    -       58.0000   77.0000 -133.0000 100

135 omega   31.00  127.00   1.0000    3.0000
omega____ theta____ kappa____ phi______ frames
    -       58.0000   72.0000  179.0000 96

136 omega   29.00  128.00   1.0000    3.0000
omega____ theta____ kappa____ phi______ frames
    -       58.0000   75.0000  -45.0000 99

137 omega   -5.00   98.00   1.0000    3.0000
omega____ theta____ kappa____ phi______ frames
    -       66.0000  -80.0000 -138.0000 103

138 omega    8.00  109.00   1.0000    3.0000
omega____ theta____ kappa____ phi______ frames
    -       78.0000  -78.0000  -35.0000 101

139 omega   11.00  114.00   1.0000    3.0000
omega____ theta____ kappa____ phi______ frames
    -       82.0000  -80.0000 -138.0000 103

140 omega   11.00  113.00   1.0000    3.0000
omega____ theta____ kappa____ phi______ frames
    -       82.0000  -79.0000  -70.0000 102

141 omega   11.00  113.00   1.0000    3.0000
omega____ theta____ kappa____ phi______ frames
    -       82.0000  -79.0000  155.0000 102

142 omega   39.00  142.00   1.0000    6.0000
omega____ theta____ kappa____ phi______ frames
    -      110.2342  -80.0000  -21.0000 103

143 omega   40.00  141.00   1.0000    6.0000
omega____ theta____ kappa____ phi______ frames
    -      110.2342  -79.0000   26.0000 101

144 omega   80.00  178.00   1.0000    6.0000
omega____ theta____ kappa____ phi______ frames
    -      110.2342   77.0000  120.0000 98

145 omega   85.00  178.00   1.0000    6.0000
omega____ theta____ kappa____ phi______ frames
    -      110.2342   38.0000  120.0000 93

146 omega   85.00  178.00   1.0000    6.0000
omega____ theta____ kappa____ phi______ frames
    -      110.2342   38.0000  -60.0000 93

147 omega   88.00  178.00   1.0000    6.0000
omega____ theta____ kappa____ phi______ frames
    -      110.2342   50.0000   90.0000 90

148 omega   88.00  178.00   1.0000    6.0000
omega____ theta____ kappa____ phi______ frames
    -      110.2342   63.0000  150.0000 90

149 omega   88.00  178.00   1.0000    6.0000
omega____ theta____ kappa____ phi______ frames
    -      110.2342   63.0000  -60.0000 90

150 omega   88.00  178.00   1.0000    6.0000
omega____ theta____ kappa____ phi______ frames
    -      110.2342   63.0000 -180.0000 90

151 omega   80.00  178.00   1.0000    6.0000
omega____ theta____ kappa____ phi______ frames
    -      110.2342   77.0000 -180.0000 98

152 omega   80.00  178.00   1.0000    6.0000
omega____ theta____ kappa____ phi______ frames
    -      110.2342   77.0000   30.0000 98

153 omega   88.00  178.00   1.0000    6.0000
omega____ theta____ kappa____ phi______ frames
    -      110.2342   50.0000    0.0000 90

154 omega   88.00  178.00   1.0000    6.0000
omega____ theta____ kappa____ phi______ frames
    -      110.2342   50.0000 -180.0000 90

155 omega   80.00  178.00   1.0000    6.0000
omega____ theta____ kappa____ phi______ frames
    -      110.2342   77.0000  -90.0000 98

156 omega   80.00  178.00   1.0000    6.0000
omega____ theta____ kappa____ phi______ frames
    -      110.2342   77.0000  -60.0000 98

157 omega   88.00  178.00   1.0000    6.0000
omega____ theta____ kappa____ phi______ frames
    -      110.2342   50.0000 -120.0000 90

158 omega   85.00  178.00   1.0000    6.0000
omega____ theta____ kappa____ phi______ frames
    -      110.2342   38.0000   90.0000 93

159 omega   39.00  142.00   1.0000    6.0000
omega____ theta____ kappa____ phi______ frames
    -      110.2342  -80.0000  132.0000 103

160 omega   76.00  178.00   1.0000    6.0000
omega____ theta____ kappa____ phi______ frames
    -      110.2342   25.0000   30.0000 102

161 omega   37.00   94.00   1.0000    6.0000
omega____ theta____ kappa____ phi______ frames
    -      110.2342  -25.0000 -120.0000 57

162 omega   37.00  178.00   1.0000    6.0000
omega____ theta____ kappa____ phi______ frames
    -      110.2342    0.0000  120.0000 141

163 omega   88.00  178.00   1.0000    6.0000
omega____ theta____ kappa____ phi______ frames
    -      110.2342   50.0000  -90.0000 90

164 omega   88.00  178.00   1.0000    6.0000
omega____ theta____ kappa____ phi______ frames
    -      110.2342   50.0000 -150.0000 90

165 omega   40.00  140.00   1.0000    6.0000
omega____ theta____ kappa____ phi______ frames
    -      110.2342  -77.0000 -150.0000 100

166 omega   80.00  178.00   1.0000    6.0000
omega____ theta____ kappa____ phi______ frames
    -      110.2342   77.0000  150.0000 98

167 omega   80.00  178.00   1.0000    6.0000
omega____ theta____ kappa____ phi______ frames
    -      110.2342   77.0000   90.0000 98

168 omega   37.00   94.00   1.0000    6.0000
omega____ theta____ kappa____ phi______ frames
    -      110.2342  -25.0000  150.0000 57

169 omega   40.00  140.00   1.0000    6.0000
omega____ theta____ kappa____ phi______ frames
    -      110.2342  -77.0000    0.0000 100

170 omega   85.00  178.00   1.0000    6.0000
omega____ theta____ kappa____ phi______ frames
    -      110.2342   38.0000  -30.0000 93

171 omega   89.00  178.00   1.0000    6.0000
omega____ theta____ kappa____ phi______ frames
    -      110.2342   56.0000 -146.0000 89

172 omega   85.00  178.00   1.0000    6.0000
omega____ theta____ kappa____ phi______ frames
    -      110.2342   38.0000 -180.0000 93

173 omega   37.00   94.00   1.0000    6.0000
omega____ theta____ kappa____ phi______ frames
    -      110.2342  -25.0000  -60.0000 57

174 omega   88.00  178.00   1.0000    6.0000
omega____ theta____ kappa____ phi______ frames
    -      110.2342   50.0000   30.0000 90

175 omega   37.00   94.00   1.0000    6.0000
omega____ theta____ kappa____ phi______ frames
    -      110.2342  -25.0000   90.0000 57

176 omega   88.00  178.00   1.0000    6.0000
omega____ theta____ kappa____ phi______ frames
    -      110.2342   63.0000  120.0000 90

177 omega   88.00  178.00   1.0000    6.0000
omega____ theta____ kappa____ phi______ frames
    -      110.2342   63.0000   30.0000 90

178 omega   37.00   94.00   1.0000    6.0000
omega____ theta____ kappa____ phi______ frames
    -      110.2342  -25.0000   30.0000 57

179 omega   88.00  178.00   1.0000    6.0000
omega____ theta____ kappa____ phi______ frames
    -      110.2342   50.0000  120.0000 90

180 omega   88.00  178.00   1.0000    6.0000
omega____ theta____ kappa____ phi______ frames
    -      110.2342   63.0000  -30.0000 90

181 omega   88.00  178.00   1.0000    6.0000
omega____ theta____ kappa____ phi______ frames
    -      110.2342   63.0000  -90.0000 90

182 omega   85.00  178.00   1.0000    6.0000
omega____ theta____ kappa____ phi______ frames
    -      110.2342   38.0000  150.0000 93

183 omega   80.00  178.00   1.0000    6.0000
omega____ theta____ kappa____ phi______ frames
    -      110.2342   77.0000 -120.0000 98

184 omega   37.00   94.00   1.0000    6.0000
omega____ theta____ kappa____ phi______ frames
    -      110.2342  -25.0000 -150.0000 57

185 omega   40.00  140.00   1.0000    6.0000
omega____ theta____ kappa____ phi______ frames
    -      110.2342  -77.0000 -180.0000 100

186 omega   40.00  140.00   1.0000    6.0000
omega____ theta____ kappa____ phi______ frames
    -      110.2342  -77.0000  -90.0000 100

187 omega   37.00  178.00   1.0000    6.0000
omega____ theta____ kappa____ phi______ frames
    -      110.2342    0.0000    0.0000 141

188 omega   88.00  178.00   1.0000    6.0000
omega____ theta____ kappa____ phi______ frames
    -      110.2342   63.0000 -120.0000 90

189 omega   88.00  178.00   1.0000    6.0000
omega____ theta____ kappa____ phi______ frames
    -      110.2342   63.0000 -150.0000 90

190 omega  -73.00   73.00   1.0000    1.5000
omega____ theta____ kappa____ phi______ frames
    -        0.0000    0.0000  120.0000 146

191 omega  -73.00   73.00   1.0000    1.5000
omega____ theta____ kappa____ phi______ frames
    -        0.0000    0.0000  240.0000 146

192 omega  -73.00   73.00   1.0000    1.5000
omega____ theta____ kappa____ phi______ frames
    -        0.0000    0.0000    0.0000 146

193 phi      0.00  120.00   1.0000    1.5000
omega____ theta____ kappa____ phi______ frames
 -40.0000    0.0000    0.0000     -     120

194 omega -115.00   30.00   1.0000    3.0000
omega____ theta____ kappa____ phi______ frames
    -      -42.5000    0.0000  120.0000 145

195 omega -113.00  -12.00   1.0000    3.0000
omega____ theta____ kappa____ phi______ frames
    -      -42.5000  -77.0000   90.0000 101

196 omega -115.00   30.00   1.0000    3.0000
omega____ theta____ kappa____ phi______ frames
    -      -42.5000    0.0000    0.0000 145

197 omega -115.00   15.00   1.0000    3.0000
omega____ theta____ kappa____ phi______ frames
    -      -42.5000    0.0000  120.0000 130

198 omega -115.00   30.00   1.0000    3.0000
omega____ theta____ kappa____ phi______ frames
    -      -42.5000    0.0000    0.0000 145

199 omega -115.00   30.00   1.0000    3.0000
omega____ theta____ kappa____ phi______ frames
    -      -42.5000    0.0000  240.0000 145

200 omega -113.00  -12.00   1.0000    3.0000
omega____ theta____ kappa____ phi______ frames
    -      -42.5000  -77.0000  -90.0000 101

201 omega   24.00  124.00   1.0000    3.0000
omega____ theta____ kappa____ phi______ frames
    -       54.0000   77.0000   58.0000 100

202 omega  -18.00  128.00   1.0000    3.0000
omega____ theta____ kappa____ phi______ frames
    -       55.1171    0.0000  240.0000 146

203 omega  -18.00  128.00   1.0000    3.0000
omega____ theta____ kappa____ phi______ frames
    -       55.1171    0.0000  120.0000 146

204 omega  -18.00  128.00   1.0000    3.0000
omega____ theta____ kappa____ phi______ frames
    -       55.1171    0.0000    0.0000 146

205 omega  -18.00  128.00   1.0000    3.0000
omega____ theta____ kappa____ phi______ frames
    -       55.1171    0.0000  240.0000 146

206 omega  -18.00  128.00   1.0000    3.0000
omega____ theta____ kappa____ phi______ frames
    -       55.1171    0.0000  120.0000 146

207 omega  -18.00  128.00   1.0000    3.0000
omega____ theta____ kappa____ phi______ frames
    -       55.1171    0.0000    0.0000 146

;
_diffrn_measurement_device '\k-geometry diffractometer'
_diffrn_measurement_device_type 'Agilent SuperNova, Dual, Cu at zero, Eos'
_diffrn_measurement_method '\w and \p scans'
_diffrn_measurement_specimen_support 'polyimid foil'
_diffrn_orient_matrix_UB_11 0.0717121000
_diffrn_orient_matrix_UB_12 -0.1137197000
_diffrn_orient_matrix_UB_13 -0.0496832000
_diffrn_orient_matrix_UB_21 0.1577642000
_diffrn_orient_matrix_UB_22 0.0120310000
_diffrn_orient_matrix_UB_23 0.0385549000
_diffrn_orient_matrix_UB_31 -0.0628820000
_diffrn_orient_matrix_UB_32 -0.0924540000
_diffrn_orient_matrix_UB_33 0.0691001000
_diffrn_radiation_monochromator mirror
_diffrn_radiation_probe x-ray
_diffrn_radiation_type 'Cu K\a'
_diffrn_radiation_wavelength 1.5418
_diffrn_reflns_av_R_equivalents 0.0683
_diffrn_reflns_av_sigmaI/netI 0.1143
_diffrn_reflns_limit_h_max 10
_diffrn_reflns_limit_h_min -10
_diffrn_reflns_limit_k_max 12
_diffrn_reflns_limit_k_min -12
_diffrn_reflns_limit_l_max 20
_diffrn_reflns_limit_l_min -20
_diffrn_reflns_number 87412
_diffrn_reflns_theta_full 66.97
_diffrn_reflns_theta_max 71.7865
_diffrn_reflns_theta_min 4.2166
_diffrn_source 'Agilent SuperNova (Cu) x-ray Source'
_exptl_absorpt_coefficient_mu 3.435
_exptl_absorpt_correction_T_max 1.00000
_exptl_absorpt_correction_T_min 0.76525
_exptl_absorpt_correction_type multi-scan
_exptl_absorpt_process_details
;
CrysAlisPro, Agilent Technologies,
Version 1.171.35.19 (release 27-10-2011 CrysAlis171 .NET)
(compiled Oct 27 2011,15:02:11)
empirical absorption correction using spherical harmonics,
 implemented in SCALE3 ABSPACK scaling algorithm.
;
_exptl_crystal_colour blue
_exptl_crystal_density_diffrn 1.674
_exptl_crystal_description irregular
_exptl_crystal_F_000 754
_exptl_crystal_size_max 0.15
_exptl_crystal_size_mid 0.10
_exptl_crystal_size_min 0.05
_refine_diff_density_max 0.362
_refine_diff_density_min -0.411
_refine_diff_density_rms 0.055
_refine_ls_abs_structure_details 'Flack H D (1983), Acta Cryst. A39, 876-881'
_refine_ls_extinction_method none
_refine_ls_goodness_of_fit_ref 1.064
_refine_ls_hydrogen_treatment mixed
_refine_ls_matrix_type full
_refine_ls_number_parameters 421
_refine_ls_number_reflns 5593
_refine_ls_number_restraints 0
_refine_ls_restrained_S_all 1.064
_refine_ls_R_factor_all 0.0299
_refine_ls_R_factor_gt 0.0285
_refine_ls_shift/su_max 0.001
_refine_ls_shift/su_mean 0.000
_refine_ls_structure_factor_coef Fsqd
_refine_ls_weighting_details 'calc w=1/[\s^2^(Fo^2^)+(0.0275P)^2^+1.4757P] where P=(Fo^2^+2Fc^2^)/3'
_refine_ls_weighting_scheme calc
_refine_ls_wR_factor_gt 0.0699
_refine_ls_wR_factor_ref 0.0708
_reflns_number_gt 5369
_reflns_number_total 5593
_reflns_threshold_expression >2sigma(I)
_cod_data_source_file ic4008685_si_002_4.cif
_cod_data_source_block co_mimo48
_cod_database_code 4335484
_audit_block_refno 1465
_audit_block_usercomment 'Mimo_434, irregular, blue'
_cell_oxdiff_length_a 8.40533(15)
_cell_oxdiff_length_b 10.48012(17)
_cell_oxdiff_length_c 16.5858(3)
_cell_oxdiff_angle_alpha 88.7476(13)
_cell_oxdiff_angle_beta 83.8956(14)
_cell_oxdiff_angle_gamma 88.9353(14)
_cell_oxdiff_volume 1452.20(4)
_cell_oxdiff_measurement_reflns_used 45005
_reflns_odcompleteness_completeness 98.48
_reflns_odcompleteness_theta 66.97
_reflns_odcompleteness_iscentric 1

loop_
_symmetry_equiv_pos_as_xyz
'x, y, z'
'-x, -y, -z'

loop_
_atom_site_label
_atom_site_type_symbol
_atom_site_fract_x
_atom_site_fract_y
_atom_site_fract_z
_atom_site_U_iso_or_equiv
_atom_site_adp_type
_atom_site_occupancy
_atom_site_symmetry_multiplicity
_atom_site_calc_flag
_atom_site_refinement_flags
Cu Cu 0.61253(3) 0.78932(2) 0.799414(14) 0.00999(7) Uani 1 1 d .
O1 O 0.82855(15) 0.57634(12) 0.50031(8) 0.0179(3) Uani 1 1 d .
O2 O 0.91023(15) 0.77871(12) 0.49958(7) 0.0170(3) Uani 1 1 d .
O3 O 1.13376(14) 0.50165(12) 0.82929(8) 0.0169(3) Uani 1 1 d .
O4 O 1.00183(15) 0.35994(12) 0.76357(8) 0.0170(3) Uani 1 1 d .
O5 O 1.10355(14) 0.58802(13) 0.63106(8) 0.0145(3) Uani 1 1 d .
H5 H 1.122(3) 0.544(2) 0.5977(15) 0.019(6) Uiso 1 1 d .
N1 N 0.50449(16) 0.83592(14) 0.69740(9) 0.0120(3) Uani 1 1 d .
N2 N 0.65998(16) 0.67556(14) 0.89631(9) 0.0119(3) Uani 1 1 d .
N3 N 0.62413(15) 0.61942(13) 0.74447(8) 0.0097(3) Uani 1 1 d .
N4 N 0.64476(17) 0.95781(15) 0.84833(10) 0.0130(3) Uani 1 1 d .
N7 N 0.86952(16) 0.81061(13) 0.74601(8) 0.0104(3) Uani 1 1 d .
C1 C 0.83463(19) 0.67903(16) 0.62788(10) 0.0107(3) Uani 1 1 d .
C2 C 0.65676(19) 0.64579(16) 0.65560(10) 0.0103(3) Uani 1 1 d .
H2 H 0.6291 0.5683 0.6262 0.012 Uiso 1 1 calc R
C4 C 0.74597(19) 0.54048(16) 0.78300(10) 0.0106(3) Uani 1 1 d .
H4 H 0.7308 0.4487 0.7709 0.013 Uiso 1 1 calc R
C5 C 0.92116(18) 0.57750(16) 0.75237(10) 0.0101(3) Uani 1 1 d .
C6 C 0.97143(19) 0.70961(16) 0.77843(10) 0.0111(3) Uani 1 1 d .
H6A H 0.9614 0.7129 0.8384 0.013 Uiso 1 1 calc R
H6B H 1.0848 0.7240 0.7580 0.013 Uiso 1 1 calc R
C8 C 0.88697(19) 0.80816(16) 0.65679(10) 0.0113(3) Uani 1 1 d .
H8A H 1.0000 0.8229 0.6359 0.014 Uiso 1 1 calc R
H8B H 0.8207 0.8774 0.6353 0.014 Uiso 1 1 calc R
C9 C 0.93975(18) 0.57080(16) 0.65964(10) 0.0109(3) Uani 1 1 d .
H9 H 0.9034 0.4862 0.6425 0.013 Uiso 1 1 calc R
C10 C 0.85622(19) 0.67197(16) 0.53554(10) 0.0123(3) Uani 1 1 d .
C11 C 0.9442(2) 0.77425(19) 0.41215(11) 0.0209(4) Uani 1 1 d .
H11A H 0.8468 0.7525 0.3882 0.031 Uiso 1 1 calc R
H11B H 1.0275 0.7094 0.3980 0.031 Uiso 1 1 calc R
H11C H 0.9814 0.8578 0.3911 0.031 Uiso 1 1 calc R
C12 C 1.03252(19) 0.47759(16) 0.78653(10) 0.0119(3) Uani 1 1 d .
C13 C 1.0981(2) 0.25894(18) 0.79668(12) 0.0208(4) Uani 1 1 d .
H13A H 1.2117 0.2744 0.7802 0.031 Uiso 1 1 calc R
H13B H 1.0690 0.1765 0.7761 0.031 Uiso 1 1 calc R
H13C H 1.0785 0.2578 0.8560 0.031 Uiso 1 1 calc R
C14 C 0.54279(19) 0.75362(16) 0.63638(10) 0.0119(3) Uani 1 1 d .
C15 C 0.4801(2) 0.76573(18) 0.56280(11) 0.0174(4) Uani 1 1 d .
H15 H 0.5087 0.7065 0.5209 0.021 Uiso 1 1 calc R
C16 C 0.3745(2) 0.86622(19) 0.55139(12) 0.0215(4) Uani 1 1 d .
H16 H 0.3308 0.8779 0.5012 0.026 Uiso 1 1 calc R
C17 C 0.3339(2) 0.94899(18) 0.61422(12) 0.0202(4) Uani 1 1 d .
H17 H 0.2605 1.0177 0.6079 0.024 Uiso 1 1 calc R
C18 C 0.4007(2) 0.93121(17) 0.68640(11) 0.0155(4) Uani 1 1 d .
H18 H 0.3719 0.9884 0.7294 0.019 Uiso 1 1 calc R
C19 C 0.71431(18) 0.55814(16) 0.87354(10) 0.0116(3) Uani 1 1 d .
C20 C 0.7458(2) 0.46321(17) 0.92909(11) 0.0151(3) Uani 1 1 d .
H20 H 0.7809 0.3808 0.9114 0.018 Uiso 1 1 calc R
C21 C 0.7255(2) 0.49008(18) 1.01113(11) 0.0177(4) Uani 1 1 d .
H21 H 0.7477 0.4268 1.0505 0.021 Uiso 1 1 calc R
C22 C 0.6720(2) 0.61123(18) 1.03457(11) 0.0177(4) Uani 1 1 d .
H22 H 0.6585 0.6324 1.0903 0.021 Uiso 1 1 calc R
C23 C 0.6385(2) 0.70081(18) 0.97590(11) 0.0153(4) Uani 1 1 d .
H23 H 0.5991 0.7827 0.9924 0.018 Uiso 1 1 calc R
C24 C 0.46529(19) 0.55612(16) 0.76030(11) 0.0125(3) Uani 1 1 d .
H24A H 0.4381 0.5444 0.8189 0.019 Uiso 1 1 calc R
H24B H 0.4708 0.4728 0.7343 0.019 Uiso 1 1 calc R
H24C H 0.3831 0.6097 0.7380 0.019 Uiso 1 1 calc R
C25 C 0.9110(2) 0.93818(16) 0.77396(10) 0.0124(3) Uani 1 1 d .
H25A H 0.8854 1.0042 0.7335 0.015 Uiso 1 1 calc R
H25B H 1.0274 0.9406 0.7786 0.015 Uiso 1 1 calc R
C26 C 0.8192(2) 0.96754(16) 0.85569(11) 0.0137(3) Uani 1 1 d .
H26A H 0.8509 0.9061 0.8975 0.016 Uiso 1 1 calc R
H26B H 0.8439 1.0546 0.8721 0.016 Uiso 1 1 calc R
Cl1 Cl 0.24604(5) 0.89098(4) 0.92735(3) 0.01737(10) Uani 1 1 d .
O11 O 0.31866(16) 0.79760(13) 0.87106(8) 0.0230(3) Uani 1 1 d .
O12 O 0.2066(2) 1.00363(16) 0.88280(11) 0.0406(4) Uani 1 1 d .
O13 O 0.36018(16) 0.92328(15) 0.98279(8) 0.0271(3) Uani 1 1 d .
O14 O 0.10648(18) 0.83797(17) 0.97119(10) 0.0369(4) Uani 1 1 d .
Cl2 Cl 0.59863(5) 0.22400(4) 0.67630(3) 0.01675(10) Uani 1 1 d .
O21 O 0.43919(17) 0.22765(14) 0.65278(11) 0.0335(4) Uani 1 1 d .
O22 O 0.68217(16) 0.33380(13) 0.64191(9) 0.0242(3) Uani 1 1 d .
O23 O 0.5920(2) 0.22547(16) 0.76328(9) 0.0410(4) Uani 1 1 d .
O24 O 0.68115(16) 0.10941(12) 0.64724(9) 0.0229(3) Uani 1 1 d .
H4A H 0.593(3) 0.965(2) 0.8949(16) 0.024(6) Uiso 1 1 d .
H4B H 0.618(3) 1.024(2) 0.8186(15) 0.023(6) Uiso 1 1 d .

loop_
_atom_site_aniso_label
_atom_site_aniso_U_11
_atom_site_aniso_U_22
_atom_site_aniso_U_33
_atom_site_aniso_U_23
_atom_site_aniso_U_13
_atom_site_aniso_U_12
Cu 0.01046(12) 0.01087(13) 0.00892(13) -0.00175(9) -0.00215(9) 0.00089(9)
O1 0.0221(6) 0.0190(6) 0.0124(6) -0.0053(5) -0.0005(5) -0.0013(5)
O2 0.0220(6) 0.0174(6) 0.0107(6) 0.0009(5) 0.0020(5) 0.0002(5)
O3 0.0134(6) 0.0181(6) 0.0202(7) -0.0001(5) -0.0070(5) 0.0005(5)
O4 0.0179(6) 0.0124(6) 0.0218(7) -0.0014(5) -0.0074(5) 0.0028(5)
O5 0.0100(6) 0.0185(6) 0.0143(6) -0.0059(5) 0.0022(5) 0.0006(5)
N1 0.0102(6) 0.0129(7) 0.0128(7) -0.0003(6) -0.0013(5) -0.0009(5)
N2 0.0104(6) 0.0149(7) 0.0103(7) 0.0005(6) -0.0014(5) 0.0001(5)
N3 0.0079(6) 0.0122(7) 0.0088(7) 0.0009(5) -0.0006(5) -0.0005(5)
N4 0.0135(7) 0.0144(7) 0.0110(7) -0.0020(6) -0.0010(6) 0.0013(6)
N7 0.0113(6) 0.0096(7) 0.0104(7) -0.0027(5) -0.0014(5) -0.0005(5)
C1 0.0102(7) 0.0130(8) 0.0087(8) -0.0011(6) -0.0001(6) -0.0004(6)
C2 0.0098(7) 0.0121(8) 0.0091(8) -0.0010(6) -0.0017(6) -0.0001(6)
C4 0.0091(7) 0.0114(8) 0.0116(8) -0.0003(6) -0.0022(6) 0.0008(6)
C5 0.0078(7) 0.0114(8) 0.0111(8) -0.0008(6) -0.0007(6) -0.0004(6)
C6 0.0092(7) 0.0118(8) 0.0127(8) -0.0014(6) -0.0026(6) -0.0002(6)
C8 0.0114(7) 0.0122(8) 0.0102(8) -0.0010(6) -0.0005(6) -0.0009(6)
C9 0.0087(7) 0.0124(8) 0.0114(8) -0.0018(7) -0.0003(6) 0.0002(6)
C10 0.0090(7) 0.0162(8) 0.0113(8) -0.0008(7) -0.0002(6) 0.0029(6)
C11 0.0249(9) 0.0242(10) 0.0126(9) 0.0017(8) 0.0019(7) 0.0033(8)
C12 0.0102(7) 0.0135(8) 0.0114(8) -0.0002(7) 0.0020(6) 0.0003(6)
C13 0.0229(9) 0.0144(9) 0.0260(10) 0.0014(8) -0.0078(8) 0.0043(7)
C14 0.0091(7) 0.0138(8) 0.0128(8) 0.0000(7) -0.0007(6) -0.0015(6)
C15 0.0171(8) 0.0217(9) 0.0138(9) -0.0018(7) -0.0035(7) 0.0015(7)
C16 0.0226(9) 0.0270(10) 0.0162(9) 0.0020(8) -0.0092(7) 0.0024(8)
C17 0.0175(8) 0.0190(9) 0.0248(10) 0.0020(8) -0.0070(7) 0.0045(7)
C18 0.0132(8) 0.0147(8) 0.0186(9) -0.0014(7) -0.0020(7) 0.0003(6)
C19 0.0073(7) 0.0150(8) 0.0126(8) 0.0002(7) -0.0012(6) -0.0013(6)
C20 0.0130(8) 0.0160(8) 0.0162(9) 0.0017(7) -0.0021(6) 0.0004(6)
C21 0.0164(8) 0.0222(9) 0.0149(9) 0.0054(7) -0.0044(7) -0.0015(7)
C22 0.0177(8) 0.0254(10) 0.0103(8) 0.0007(7) -0.0029(7) -0.0013(7)
C23 0.0138(8) 0.0200(9) 0.0119(8) -0.0022(7) -0.0006(6) 0.0009(7)
C24 0.0090(7) 0.0144(8) 0.0141(8) 0.0004(7) -0.0006(6) -0.0027(6)
C25 0.0133(8) 0.0103(8) 0.0140(8) -0.0022(7) -0.0018(6) -0.0026(6)
C26 0.0137(8) 0.0140(8) 0.0140(8) -0.0039(7) -0.0034(6) -0.0003(6)
Cl1 0.01290(18) 0.0233(2) 0.0165(2) -0.00541(17) -0.00417(15) 0.00226(15)
O11 0.0195(6) 0.0279(7) 0.0216(7) -0.0112(6) -0.0002(5) -0.0007(5)
O12 0.0542(11) 0.0285(8) 0.0425(10) -0.0001(7) -0.0228(8) 0.0113(7)
O13 0.0183(6) 0.0454(9) 0.0192(7) -0.0150(6) -0.0079(5) 0.0047(6)
O14 0.0213(7) 0.0517(10) 0.0361(9) -0.0118(8) 0.0080(6) -0.0080(7)
Cl2 0.0189(2) 0.0131(2) 0.0185(2) -0.00014(16) -0.00331(16) -0.00079(15)
O21 0.0171(7) 0.0255(8) 0.0592(11) -0.0042(7) -0.0099(7) 0.0015(6)
O22 0.0235(7) 0.0157(7) 0.0327(8) 0.0023(6) 0.0002(6) -0.0029(5)
O23 0.0757(13) 0.0296(9) 0.0174(8) 0.0013(7) -0.0046(8) 0.0029(8)
O24 0.0235(7) 0.0149(6) 0.0307(8) -0.0023(6) -0.0055(6) 0.0040(5)

loop_
_atom_type_symbol
_atom_type_description
_atom_type_scat_dispersion_real
_atom_type_scat_dispersion_imag
_atom_type_scat_source
C C 0.0181 0.0091 'International Tables Vol C Tables 4.2.6.8 and 6.1.1.4'
H H 0.0000 0.0000 'International Tables Vol C Tables 4.2.6.8 and 6.1.1.4'
Cl Cl 0.3639 0.7018 'International Tables Vol C Tables 4.2.6.8 and 6.1.1.4'
Cu Cu -1.9646 0.5888 'International Tables Vol C Tables 4.2.6.8 and 6.1.1.4'
N N 0.0311 0.0180 'International Tables Vol C Tables 4.2.6.8 and 6.1.1.4'
O O 0.0492 0.0322 'International Tables Vol C Tables 4.2.6.8 and 6.1.1.4'

loop_
_geom_angle_atom_site_label_1
_geom_angle_atom_site_label_2
_geom_angle_atom_site_label_3
_geom_angle
N4 Cu N3 169.38(6)
N4 Cu N2 97.94(6)
N3 Cu N2 81.35(6)
N4 Cu N1 103.69(6)
N3 Cu N1 79.65(6)
N2 Cu N1 155.00(6)
N4 Cu N7 84.10(6)
N3 Cu N7 85.45(5)
N2 Cu N7 96.35(5)
N1 Cu N7 98.18(5)
C10 O2 C11 115.52(14)
C12 O4 C13 114.96(13)
C9 O5 H5 106.6(19)
C18 N1 C14 118.72(15)
C18 N1 Cu 128.37(12)
C14 N1 Cu 112.86(11)
C23 N2 C19 118.47(15)
C23 N2 Cu 129.17(12)
C19 N2 Cu 112.31(11)
C2 N3 C4 116.72(12)
C2 N3 C24 108.46(12)
C4 N3 C24 108.76(13)
C2 N3 Cu 107.03(10)
C4 N3 Cu 106.52(9)
C24 N3 Cu 109.16(10)
C26 N4 Cu 106.86(10)
C26 N4 H4A 109.3(16)
Cu N4 H4A 112.4(16)
C26 N4 H4B 106.6(15)
Cu N4 H4B 114.2(15)
H4A N4 H4B 107(2)
C8 N7 C6 109.85(12)
C8 N7 C25 110.27(13)
C6 N7 C25 110.99(12)
C8 N7 Cu 112.28(9)
C6 N7 Cu 110.43(10)
C25 N7 Cu 102.87(9)
C10 C1 C8 111.55(14)
C10 C1 C9 106.38(13)
C8 C1 C9 109.96(13)
C10 C1 C2 106.73(13)
C8 C1 C2 114.55(13)
C9 C1 C2 107.25(13)
N3 C2 C14 105.97(13)
N3 C2 C1 113.61(13)
C14 C2 C1 111.92(14)
N3 C2 H2 108.4
C14 C2 H2 108.4
C1 C2 H2 108.4
N3 C4 C19 107.08(13)
N3 C4 C5 112.93(14)
C19 C4 C5 110.35(13)
N3 C4 H4 108.8
C19 C4 H4 108.8
C5 C4 H4 108.8
C12 C5 C9 109.03(13)
C12 C5 C6 107.74(13)
C9 C5 C6 109.87(14)
C12 C5 C4 107.48(13)
C9 C5 C4 107.58(12)
C6 C5 C4 115.00(13)
N7 C6 C5 110.27(13)
N7 C6 H6A 109.6
C5 C6 H6A 109.6
N7 C6 H6B 109.6
C5 C6 H6B 109.6
H6A C6 H6B 108.1
N7 C8 C1 110.28(14)
N7 C8 H8A 109.6
C1 C8 H8A 109.6
N7 C8 H8B 109.6
C1 C8 H8B 109.6
H8A C8 H8B 108.1
O5 C9 C5 108.52(13)
O5 C9 C1 110.91(14)
C5 C9 C1 107.10(13)
O5 C9 H9 110.1
C5 C9 H9 110.1
C1 C9 H9 110.1
O1 C10 O2 124.54(16)
O1 C10 C1 122.24(16)
O2 C10 C1 113.20(14)
O2 C11 H11A 109.5
O2 C11 H11B 109.5
H11A C11 H11B 109.5
O2 C11 H11C 109.5
H11A C11 H11C 109.5
H11B C11 H11C 109.5
O3 C12 O4 124.06(16)
O3 C12 C5 124.20(15)
O4 C12 C5 111.73(14)
O4 C13 H13A 109.5
O4 C13 H13B 109.5
H13A C13 H13B 109.5
O4 C13 H13C 109.5
H13A C13 H13C 109.5
H13B C13 H13C 109.5
N1 C14 C15 122.34(16)
N1 C14 C2 114.91(14)
C15 C14 C2 122.74(15)
C14 C15 C16 118.57(16)
C14 C15 H15 120.7
C16 C15 H15 120.7
C17 C16 C15 118.93(17)
C17 C16 H16 120.5
C15 C16 H16 120.5
C16 C17 C18 119.54(17)
C16 C17 H17 120.2
C18 C17 H17 120.2
N1 C18 C17 121.89(16)
N1 C18 H18 119.1
C17 C18 H18 119.1
N2 C19 C20 122.36(16)
N2 C19 C4 115.10(15)
C20 C19 C4 122.47(15)
C19 C20 C21 119.02(16)
C19 C20 H20 120.5
C21 C20 H20 120.5
C20 C21 C22 118.68(17)
C20 C21 H21 120.7
C22 C21 H21 120.7
C23 C22 C21 119.33(16)
C23 C22 H22 120.3
C21 C22 H22 120.3
N2 C23 C22 122.11(16)
N2 C23 H23 118.9
C22 C23 H23 118.9
N3 C24 H24A 109.5
N3 C24 H24B 109.5
H24A C24 H24B 109.5
N3 C24 H24C 109.5
H24A C24 H24C 109.5
H24B C24 H24C 109.5
N7 C25 C26 110.98(14)
N7 C25 H25A 109.4
C26 C25 H25A 109.4
N7 C25 H25B 109.4
C26 C25 H25B 109.4
H25A C25 H25B 108.0
N4 C26 C25 108.59(13)
N4 C26 H26A 110.0
C25 C26 H26A 110.0
N4 C26 H26B 110.0
C25 C26 H26B 110.0
H26A C26 H26B 108.4
O14 Cl1 O12 110.99(11)
O14 Cl1 O13 110.06(10)
O12 Cl1 O13 108.83(10)
O14 Cl1 O11 109.10(9)
O12 Cl1 O11 108.90(10)
O13 Cl1 O11 108.93(8)
O21 Cl2 O22 108.72(9)
O21 Cl2 O23 109.56(11)
O22 Cl2 O23 109.77(10)
O21 Cl2 O24 109.99(8)
O22 Cl2 O24 109.66(8)
O23 Cl2 O24 109.13(9)

loop_
_geom_bond_atom_site_label_1
_geom_bond_atom_site_label_2
_geom_bond_distance
Cu N4 1.9942(15)
Cu N3 2.0139(14)
Cu N2 2.0489(15)
Cu N1 2.0495(15)
Cu N7 2.2589(14)
O1 C10 1.210(2)
O2 C10 1.321(2)
O2 C11 1.449(2)
O3 C12 1.198(2)
O4 C12 1.336(2)
O4 C13 1.454(2)
O5 C9 1.4211(19)
O5 H5 0.73(2)
N1 C18 1.336(2)
N1 C14 1.353(2)
N2 C23 1.345(2)
N2 C19 1.352(2)
N3 C2 1.491(2)
N3 C4 1.492(2)
N3 C24 1.497(2)
N4 C26 1.490(2)
N4 H4A 0.85(3)
N4 H4B 0.88(3)
N7 C8 1.472(2)
N7 C6 1.477(2)
N7 C25 1.484(2)
C1 C10 1.526(2)
C1 C8 1.533(2)
C1 C9 1.543(2)
C1 C2 1.560(2)
C2 C14 1.518(2)
C2 H2 1.0000
C4 C19 1.512(2)
C4 C5 1.559(2)
C4 H4 1.0000
C5 C12 1.531(2)
C5 C9 1.532(2)
C5 C6 1.539(2)
C6 H6A 0.9900
C6 H6B 0.9900
C8 H8A 0.9900
C8 H8B 0.9900
C9 H9 1.0000
C11 H11A 0.9800
C11 H11B 0.9800
C11 H11C 0.9800
C13 H13A 0.9800
C13 H13B 0.9800
C13 H13C 0.9800
C14 C15 1.382(2)
C15 C16 1.388(3)
C15 H15 0.9500
C16 C17 1.381(3)
C16 H16 0.9500
C17 C18 1.383(3)
C17 H17 0.9500
C18 H18 0.9500
C19 C20 1.382(3)
C20 C21 1.388(3)
C20 H20 0.9500
C21 C22 1.389(3)
C21 H21 0.9500
C22 C23 1.384(3)
C22 H22 0.9500
C23 H23 0.9500
C24 H24A 0.9800
C24 H24B 0.9800
C24 H24C 0.9800
C25 C26 1.521(2)
C25 H25A 0.9900
C25 H25B 0.9900
C26 H26A 0.9900
C26 H26B 0.9900
Cl1 O14 1.4277(16)
Cl1 O12 1.4315(17)
Cl1 O13 1.4469(13)
Cl1 O11 1.4486(13)
Cl2 O21 1.4346(14)
Cl2 O22 1.4348(14)
Cl2 O23 1.4381(16)
Cl2 O24 1.4419(13)

loop_
_geom_torsion_atom_site_label_1
_geom_torsion_atom_site_label_2
_geom_torsion_atom_site_label_3
_geom_torsion_atom_site_label_4
_geom_torsion
N4 Cu N1 C18 -34.29(16)
N3 Cu N1 C18 156.01(16)
N2 Cu N1 C18 114.90(17)
N7 Cu N1 C18 -120.17(15)
N4 Cu N1 C14 148.45(12)
N3 Cu N1 C14 -21.24(11)
N2 Cu N1 C14 -62.36(19)
N7 Cu N1 C14 62.57(12)
N4 Cu N2 C23 29.22(15)
N3 Cu N2 C23 -161.48(15)
N1 Cu N2 C23 -120.61(17)
N7 Cu N2 C23 114.12(15)
N4 Cu N2 C19 -153.62(11)
N3 Cu N2 C19 15.67(11)
N1 Cu N2 C19 56.55(19)
N7 Cu N2 C19 -68.72(11)
N4 Cu N3 C2 -72.0(4)
N2 Cu N3 C2 -158.95(10)
N1 Cu N3 C2 37.38(9)
N7 Cu N3 C2 -61.81(10)
N4 Cu N3 C4 53.5(4)
N2 Cu N3 C4 -33.41(10)
N1 Cu N3 C4 162.92(11)
N7 Cu N3 C4 63.73(10)
N4 Cu N3 C24 170.8(3)
N2 Cu N3 C24 83.86(11)
N1 Cu N3 C24 -79.81(11)
N7 Cu N3 C24 -179.00(11)
N3 Cu N4 C26 -15.7(4)
N2 Cu N4 C26 69.66(12)
N1 Cu N4 C26 -122.97(11)
N7 Cu N4 C26 -25.96(11)
N4 Cu N7 C8 -121.29(11)
N3 Cu N7 C8 60.59(11)
N2 Cu N7 C8 141.34(11)
N1 Cu N7 C8 -18.25(11)
N4 Cu N7 C6 115.73(11)
N3 Cu N7 C6 -62.39(10)
N2 Cu N7 C6 18.36(10)
N1 Cu N7 C6 -141.23(10)
N4 Cu N7 C25 -2.76(10)
N3 Cu N7 C25 179.12(11)
N2 Cu N7 C25 -100.13(10)
N1 Cu N7 C25 100.27(10)
C4 N3 C2 C14 -165.27(13)
C24 N3 C2 C14 71.53(15)
Cu N3 C2 C14 -46.12(13)
C4 N3 C2 C1 -41.98(18)
C24 N3 C2 C1 -165.18(13)
Cu N3 C2 C1 77.17(13)
C10 C1 C2 N3 166.90(13)
C8 C1 C2 N3 -69.12(18)
C9 C1 C2 N3 53.22(16)
C10 C1 C2 C14 -73.13(16)
C8 C1 C2 C14 50.85(18)
C9 C1 C2 C14 173.18(13)
C2 N3 C4 C19 163.92(13)
C24 N3 C4 C19 -73.03(15)
Cu N3 C4 C19 44.51(14)
C2 N3 C4 C5 42.26(18)
C24 N3 C4 C5 165.31(12)
Cu N3 C4 C5 -77.16(13)
N3 C4 C5 C12 -171.72(12)
C19 C4 C5 C12 68.48(16)
N3 C4 C5 C9 -54.43(16)
C19 C4 C5 C9 -174.23(13)
N3 C4 C5 C6 68.34(18)
C19 C4 C5 C6 -51.47(19)
C8 N7 C6 C5 -60.62(17)
C25 N7 C6 C5 177.17(13)
Cu N7 C6 C5 63.76(14)
C12 C5 C6 N7 179.08(13)
C9 C5 C6 N7 60.42(16)
C4 C5 C6 N7 -61.11(18)
C6 N7 C8 C1 60.70(16)
C25 N7 C8 C1 -176.67(13)
Cu N7 C8 C1 -62.60(14)
C10 C1 C8 N7 -178.23(12)
C9 C1 C8 N7 -60.46(17)
C2 C1 C8 N7 60.39(18)
C12 C5 C9 O5 -56.31(17)
C6 C5 C9 O5 61.55(16)
C4 C5 C9 O5 -172.58(13)
C12 C5 C9 C1 -176.10(13)
C6 C5 C9 C1 -58.24(16)
C4 C5 C9 C1 67.63(16)
C10 C1 C9 O5 61.06(16)
C8 C1 C9 O5 -59.87(17)
C2 C1 C9 O5 174.98(12)
C10 C1 C9 C5 179.31(13)
C8 C1 C9 C5 58.38(16)
C2 C1 C9 C5 -66.77(15)
C11 O2 C10 O1 -3.1(2)
C11 O2 C10 C1 175.61(13)
C8 C1 C10 O1 176.77(15)
C9 C1 C10 O1 56.86(19)
C2 C1 C10 O1 -57.42(19)
C8 C1 C10 O2 -1.99(19)
C9 C1 C10 O2 -121.89(14)
C2 C1 C10 O2 123.83(14)
C13 O4 C12 O3 2.0(2)
C13 O4 C12 C5 -177.34(14)
C9 C5 C12 O3 122.75(18)
C6 C5 C12 O3 3.6(2)
C4 C5 C12 O3 -120.91(17)
C9 C5 C12 O4 -57.95(18)
C6 C5 C12 O4 -177.15(14)
C4 C5 C12 O4 58.39(17)
C18 N1 C14 C15 0.9(3)
Cu N1 C14 C15 178.48(14)
C18 N1 C14 C2 -177.84(15)
Cu N1 C14 C2 -0.29(18)
N3 C2 C14 N1 30.58(18)
C1 C2 C14 N1 -93.76(17)
N3 C2 C14 C15 -148.19(16)
C1 C2 C14 C15 87.47(19)
N1 C14 C15 C16 0.1(3)
C2 C14 C15 C16 178.82(17)
C14 C15 C16 C17 -1.1(3)
C15 C16 C17 C18 0.9(3)
C14 N1 C18 C17 -1.1(3)
Cu N1 C18 C17 -178.22(13)
C16 C17 C18 N1 0.2(3)
C23 N2 C19 C20 1.1(2)
Cu N2 C19 C20 -176.44(13)
C23 N2 C19 C4 -175.97(14)
Cu N2 C19 C4 6.54(17)
N3 C4 C19 N2 -34.17(18)
C5 C4 C19 N2 89.11(16)
N3 C4 C19 C20 148.81(15)
C5 C4 C19 C20 -87.92(19)
N2 C19 C20 C21 -1.9(3)
C4 C19 C20 C21 174.93(15)
C19 C20 C21 C22 0.8(3)
C20 C21 C22 C23 0.9(3)
C19 N2 C23 C22 0.8(2)
Cu N2 C23 C22 177.79(13)
C21 C22 C23 N2 -1.7(3)
C8 N7 C25 C26 151.02(13)
C6 N7 C25 C26 -87.02(16)
Cu N7 C25 C26 31.09(15)
Cu N4 C26 C25 51.29(16)
N7 C25 C26 N4 -56.66(18)
